data_4023473
loop_
_publ_author_name
'Leonid G. Voskressensky'
'Ilya V. Vorobiev'
'Tatyana N. Borisova'
'Alexey V. Varlamov'

_publ_section_title
;
 Synthesis and Reactivity of a Novel Class of Long-Lived Ammonium
 Ylides: Derivatives of Benzo[b]pyrrolo[2,1-f][1.6]naphthyridine
;
_journal_name_full 'Journal of Organic Chemistry'
_journal_page_first 4596
_journal_page_last 4601
_journal_paper_doi 10.1021/jo8003698
_journal_volume 73
_journal_year 2008
_chemical_formula_sum 'C19 H15 N3 O3'
_chemical_formula_weight 333.34
_chemical_name_systematic
; 
 ? 
;
_space_group_IT_number 14
_symmetry_cell_setting monoclinic
_symmetry_space_group_name_Hall '-P 2yn'
_symmetry_space_group_name_H-M 'P 1 21/n 1'
_atom_sites_solution_hydrogens geom
_atom_sites_solution_primary direct
_atom_sites_solution_secondary difmap
_audit_creation_method SHELXL
_cell_angle_alpha 90.00
_cell_angle_beta 90.72(3)
_cell_angle_gamma 90.00
_cell_formula_units_Z 8
_cell_length_a 7.863(4)
_cell_length_b 25.147(12)
_cell_length_c 16.643(8)
_cell_measurement_reflns_used 25
_cell_measurement_temperature 293(2)
_cell_measurement_theta_max 23.3
_cell_measurement_theta_min 21.3
_cell_volume 3290.6(27)
_computing_structure_refinement 'SHELXL-93 (Sheldrick, 1993)'
_computing_structure_solution 'SHELXS-86 (Sheldrick, 1990)'
_diffrn_ambient_temperature 293(2)
_diffrn_measurement_device 'Enraf Nonius Cad-4'
_diffrn_measurement_method /w
_diffrn_radiation_monochromator graphite
_diffrn_radiation_source 'fine-focus sealed tube'
_diffrn_radiation_type CuK\a
_diffrn_radiation_wavelength 1.54180
_diffrn_reflns_av_R_equivalents 0.1080
_diffrn_reflns_av_sigmaI/netI 0.3280
_diffrn_reflns_limit_h_max 9
_diffrn_reflns_limit_h_min -9
_diffrn_reflns_limit_k_max 29
_diffrn_reflns_limit_k_min 0
_diffrn_reflns_limit_l_max 19
_diffrn_reflns_limit_l_min 0
_diffrn_reflns_number 5821
_diffrn_reflns_theta_max 64.90
_diffrn_reflns_theta_min 2.66
_diffrn_standards_decay_% .3
_diffrn_standards_number 2
_exptl_absorpt_coefficient_mu 0.766
_exptl_absorpt_correction_T_max .77
_exptl_absorpt_correction_T_min .65
_exptl_absorpt_correction_type psi-scan
_exptl_crystal_density_diffrn 1.346
_exptl_crystal_F_000 1392
_exptl_crystal_size_max 0.30
_exptl_crystal_size_mid 0.24
_exptl_crystal_size_min 0.03
_refine_diff_density_max 0.290
_refine_diff_density_min -0.268
_refine_diff_density_rms 0.068
_refine_ls_extinction_coef 0.0022(3)
_refine_ls_extinction_expression Fc^*^=kFc[1+0.001xFc^2^\l^3^/sin(2\q)]^-1/4^
_refine_ls_extinction_method SHELXL
_refine_ls_goodness_of_fit_all 1.000
_refine_ls_goodness_of_fit_obs 1.898
_refine_ls_matrix_type full
_refine_ls_number_parameters 453
_refine_ls_number_reflns 5415
_refine_ls_number_restraints 78
_refine_ls_restrained_S_all 1.238
_refine_ls_restrained_S_obs 1.833
_refine_ls_R_factor_all 0.2847
_refine_ls_R_factor_obs 0.0725
_refine_ls_shift/esd_max 0.000
_refine_ls_shift/esd_mean 0.000
_refine_ls_structure_factor_coef Fsqd
_refine_ls_weighting_details 'w=1/[\s^2^(Fo^2^)+(0.0750P)^2^+0.0000P] where P=(Fo^2^+2Fc^2^)/3'
_refine_ls_weighting_scheme calc
_refine_ls_wR_factor_all 0.2623
_refine_ls_wR_factor_obs 0.1703
_reflns_number_observed 1318
_reflns_number_total 5467
_reflns_observed_criterion >2sigma(I)
_cod_data_source_file jo8003698-File003.cif
_cod_data_source_block mm
_cod_depositor_comments
;
The following automatic conversions were performed:

'_refine_ls_weighting_scheme' value 'calc
w=1/[\s^2^(Fo^2^)+(0.0750P)^2^+0.0000P] where P=(Fo^2^+2Fc^2^)/3' was
changed to 'calc'. New tag '_refine_ls_weighting_details' was
created. The value of the new tag was set to
'w=1/[\s^2^(Fo^2^)+(0.0750P)^2^+0.0000P] where P=(Fo^2^+2Fc^2^)/3'.

Automatic conversion script
Id: cif_fix_values 3143 2015-03-26 13:38:13Z robertas 
;
_cod_original_sg_symbol_H-M 'P 21/n'
_cod_database_code 4023473

loop_
_symmetry_equiv_pos_as_xyz
'x, y, z'
'-x+1/2, y+1/2, -z+1/2'
'-x, -y, -z'
'x-1/2, -y-1/2, z-1/2'

loop_
_atom_site_aniso_label
_atom_site_aniso_U_11
_atom_site_aniso_U_22
_atom_site_aniso_U_33
_atom_site_aniso_U_23
_atom_site_aniso_U_13
_atom_site_aniso_U_12
O1 0.071(5) 0.089(4) 0.083(5) 0.007(4) -0.032(4) 0.003(4)
O2 0.089(6) 0.109(6) 0.110(7) 0.038(5) -0.035(6) -0.001(5)
O3 0.069(6) 0.071(5) 0.141(9) 0.001(5) -0.034(6) 0.005(4)
N1 0.066(6) 0.045(5) 0.085(7) -0.003(5) -0.015(6) -0.004(4)
N2 0.108(10) 0.097(7) 0.131(12) -0.028(7) 0.000(9) 0.007(6)
N3 0.053(6) 0.046(5) 0.113(8) -0.008(5) -0.030(6) 0.006(4)
C1 0.080(9) 0.069(8) 0.082(10) 0.015(7) -0.055(8) -0.006(7)
C2 0.057(7) 0.076(8) 0.094(10) -0.001(7) -0.033(7) 0.000(6)
C3 0.103(10) 0.066(8) 0.104(11) 0.015(7) -0.025(9) 0.001(7)
C4 0.066(8) 0.051(7) 0.146(14) 0.037(8) -0.048(9) -0.015(6)
C5 0.081(9) 0.047(6) 0.107(10) 0.000(6) -0.035(8) 0.002(6)
C6 0.054(7) 0.065(7) 0.069(9) 0.000(6) -0.026(7) -0.007(6)
C7 0.081(8) 0.043(6) 0.070(8) 0.007(6) -0.026(8) -0.008(6)
C8 0.051(7) 0.056(6) 0.085(9) 0.021(7) -0.021(7) -0.002(6)
C9 0.075(9) 0.059(8) 0.122(13) 0.010(8) -0.052(9) -0.002(7)
C10 0.098(10) 0.072(8) 0.097(11) -0.023(6) -0.057(9) 0.027(6)
C11 0.134(11) 0.046(6) 0.099(10) 0.007(6) -0.043(9) 0.002(6)
C12 0.052(8) 0.050(7) 0.073(10) 0.014(6) -0.013(7) -0.018(5)
C13 0.021(5) 0.052(6) 0.080(9) -0.027(6) -0.012(6) 0.008(5)
C14 0.076(8) 0.054(6) 0.072(9) -0.007(5) -0.051(7) -0.002(5)
C15 0.055(7) 0.067(6) 0.050(7) 0.011(5) -0.013(6) -0.014(5)
C16 0.091(10) 0.038(5) 0.102(10) 0.018(6) -0.055(8) -0.009(6)
C17 0.069(10) 0.052(7) 0.134(15) -0.037(8) -0.023(10) -0.002(7)
C18 0.125(10) 0.096(8) 0.108(10) 0.035(7) -0.074(9) -0.004(7)
C19 0.049(7) 0.076(6) 0.089(9) 0.015(6) -0.016(7) 0.005(5)
O1A 0.084(6) 0.115(5) 0.097(6) -0.033(5) -0.043(5) 0.011(4)
O2A 0.076(6) 0.136(6) 0.120(8) -0.052(5) -0.039(6) 0.023(5)
O3A 0.113(7) 0.084(5) 0.086(6) -0.015(4) -0.040(6) 0.013(5)
N1A 0.087(6) 0.048(5) 0.054(6) 0.003(4) -0.029(6) -0.005(5)
N2A 0.099(8) 0.084(6) 0.072(8) 0.010(6) -0.040(7) 0.012(5)
N3A 0.079(8) 0.049(5) 0.094(8) 0.000(5) -0.043(7) 0.000(5)
C1A 0.069(8) 0.046(6) 0.098(10) -0.011(7) -0.021(7) -0.002(6)
C2A 0.110(10) 0.041(6) 0.101(11) 0.014(6) -0.054(9) -0.007(6)
C3A 0.071(8) 0.071(8) 0.081(9) -0.034(6) 0.010(8) -0.003(6)
C4A 0.095(10) 0.058(7) 0.122(13) -0.002(9) -0.042(11) -0.002(7)
C5A 0.104(10) 0.058(7) 0.088(9) 0.012(6) -0.034(8) 0.002(7)
C6A 0.091(9) 0.033(6) 0.080(9) 0.013(6) -0.037(8) 0.000(6)
C7A 0.058(7) 0.055(6) 0.089(9) -0.021(6) -0.050(7) 0.011(5)
C8A 0.058(6) 0.045(6) 0.110(10) -0.001(7) -0.049(7) -0.004(5)
C9A 0.074(8) 0.069(7) 0.052(8) 0.013(6) -0.033(7) 0.007(6)
C10A 0.107(8) 0.050(6) 0.113(10) -0.004(5) -0.031(8) 0.026(6)
C11A 0.109(8) 0.057(6) 0.100(10) -0.002(5) -0.043(8) 0.014(6)
C12A 0.075(8) 0.080(7) 0.062(9) 0.005(6) -0.044(8) 0.016(6)
C13A 0.100(10) 0.040(6) 0.096(10) 0.000(6) -0.058(9) 0.000(6)
C14A 0.074(8) 0.064(7) 0.119(12) 0.001(6) -0.060(9) 0.003(6)
C15A 0.105(9) 0.068(6) 0.099(10) -0.028(6) -0.069(8) 0.015(6)
C16A 0.119(11) 0.044(6) 0.099(10) -0.019(6) -0.046(10) 0.023(7)
C17A 0.089(10) 0.062(7) 0.074(10) 0.011(6) -0.011(9) -0.003(7)
C18A 0.088(9) 0.083(7) 0.074(8) -0.021(6) 0.000(8) -0.010(6)
C19A 0.047(8) 0.079(7) 0.124(11) -0.017(7) -0.010(8) 0.004(5)

loop_
_atom_site_label
_atom_site_type_symbol
_atom_site_fract_x
_atom_site_fract_y
_atom_site_fract_z
_atom_site_U_iso_or_equiv
_atom_site_thermal_displace_type
_atom_site_occupancy
_atom_site_calc_flag
_atom_site_refinement_flags
_atom_site_disorder_group
O1 O 0.0606(8) 0.1300(2) 0.0392(4) 0.081(2) Uani 1 d D .
H1A H 0.0641(8) 0.1462(2) -0.0035(4) 0.122 Uiso 1 calc R .
O2 O 0.6834(11) 0.0603(3) 0.2105(5) 0.103(3) Uani 1 d D .
O3 O 0.4262(10) 0.0549(3) 0.2728(5) 0.094(3) Uani 1 d D .
N1 N 0.4952(10) 0.1614(3) -0.1854(5) 0.066(3) Uani 1 d D .
N2 N 0.1950(16) 0.2606(4) 0.0665(8) 0.112(4) Uani 1 d D .
N3 N 0.4978(10) 0.1133(3) 0.0772(5) 0.071(3) Uani 1 d D .
C1 C 0.4525(14) 0.2150(4) -0.1852(7) 0.077(4) Uani 1 d D .
C2 C 0.4863(12) 0.2396(4) -0.2616(6) 0.076(4) Uani 1 d D .
H2A H 0.5344(12) 0.2203(4) -0.3033(6) 0.091 Uiso 1 calc R .
C3 C 0.4455(15) 0.2922(4) -0.2710(7) 0.091(4) Uani 1 d D .
H3A H 0.4665(15) 0.3087(4) -0.3198(7) 0.110 Uiso 1 calc R .
C4 C 0.3729(15) 0.3217(4) -0.2086(8) 0.088(5) Uani 1 d D .
H4A H 0.3498(15) 0.3576(4) -0.2160(8) 0.106 Uiso 1 calc R .
C5 C 0.3348(13) 0.2972(3) -0.1349(7) 0.079(4) Uani 1 d D .
H5A H 0.2818(13) 0.3165(3) -0.0946(7) 0.095 Uiso 1 calc R .
C6 C 0.3777(12) 0.2430(4) -0.1224(6) 0.063(3) Uani 1 d D .
C7 C 0.3470(13) 0.2129(3) -0.0507(6) 0.065(3) Uani 1 d D .
C8 C 0.4027(12) 0.1614(4) -0.0472(7) 0.064(3) Uani 1 d D .
C9 C 0.4709(14) 0.1352(4) -0.1145(8) 0.086(4) Uani 1 d D .
C10 C 0.5213(16) 0.0793(4) -0.1077(7) 0.090(4) Uani 1 d DU .
H10A H 0.4754(16) 0.0581(4) -0.0676(7) 0.107 Uiso 1 calc R .
C11 C 0.6318(17) 0.0587(4) -0.1583(6) 0.093(4) Uani 1 d DU .
H11A H 0.6779(17) 0.0798(4) -0.1985(6) 0.112 Uiso 1 calc R .
H11B H 0.6634(17) 0.0232(4) -0.1538(6) 0.112 Uiso 1 calc R .
C12 C 0.2642(13) 0.2402(4) 0.0164(7) 0.059(4) Uani 1 d D .
C13 C 0.3710(11) 0.1317(3) 0.0308(6) 0.051(3) Uani 1 d D .
C14 C 0.2191(13) 0.1195(3) 0.0648(6) 0.068(4) Uani 1 d D .
C15 C 0.2502(11) 0.0945(3) 0.1408(5) 0.058(3) Uani 1 d D .
H15A H 0.1712(11) 0.0839(3) 0.1787(5) 0.069 Uiso 1 calc R .
C16 C 0.4249(14) 0.0900(3) 0.1447(6) 0.077(4) Uani 1 d D .
C17 C 0.5327(18) 0.0677(4) 0.2128(8) 0.085(5) Uani 1 d D .
C18 C 0.5145(15) 0.0308(4) 0.3438(6) 0.110(5) Uani 1 d D .
H18A H 0.4326(15) 0.0226(4) 0.3843(6) 0.165 Uiso 1 calc R .
H18B H 0.5964(15) 0.0555(4) 0.3651(6) 0.165 Uiso 1 calc R .
H18C H 0.5713(15) -0.0012(4) 0.3277(6) 0.165 Uiso 1 calc R .
C19 C 0.6827(11) 0.1187(3) 0.0634(6) 0.072(3) Uani 1 d D .
H19A H 0.7446(11) 0.1017(3) 0.1063(6) 0.107 Uiso 1 calc R .
H19B H 0.7124(11) 0.1557(3) 0.0616(6) 0.107 Uiso 1 calc R .
H19C H 0.7109(11) 0.1021(3) 0.0133(6) 0.107 Uiso 1 calc R .
O1A O 1.4475(9) 0.1086(3) 0.6665(4) 0.099(3) Uani 1 d D .
H1AA H 1.4393(9) 0.1233(3) 0.7102(4) 0.149 Uiso 1 calc R .
O2A O 0.8583(11) 0.0739(3) 0.4505(5) 0.111(3) Uani 1 d D .
O3A O 1.1104(11) 0.0436(3) 0.4125(5) 0.095(3) Uani 1 d D .
N1A N 0.9996(11) 0.1552(3) 0.8713(4) 0.063(3) Uani 1 d D .
N2A N 1.1150(12) 0.2511(3) 0.5859(5) 0.085(3) Uani 1 d D .
N3A N 1.0169(11) 0.1087(3) 0.5992(5) 0.074(3) Uani 1 d D .
C1A C 0.9474(13) 0.2072(4) 0.8554(7) 0.071(4) Uani 1 d D .
C2A C 0.8764(14) 0.2337(4) 0.9238(6) 0.085(4) Uani 1 d D .
H2AA H 0.8658(14) 0.2162(4) 0.9727(6) 0.101 Uiso 1 calc R .
C3A C 0.8246(13) 0.2856(4) 0.9149(7) 0.074(3) Uani 1 d D .
H3AA H 0.7760(13) 0.3034(4) 0.9579(7) 0.089 Uiso 1 calc R .
C4A C 0.8447(16) 0.3121(4) 0.8407(8) 0.092(4) Uani 1 d D .
H4AA H 0.8078(16) 0.3471(4) 0.8355(8) 0.111 Uiso 1 calc R .
C5A C 0.9188(15) 0.2869(4) 0.7751(7) 0.084(4) Uani 1 d D .
H5AA H 0.9298(15) 0.3051(4) 0.7269(7) 0.100 Uiso 1 calc R .
C6A C 0.9772(13) 0.2339(3) 0.7816(6) 0.068(4) Uani 1 d D .
C7A C 1.0464(11) 0.2035(3) 0.7189(6) 0.068(3) Uani 1 d D .
C8A C 1.0839(12) 0.1503(3) 0.7304(6) 0.072(4) Uani 1 d D .
C9A C 1.0646(12) 0.1283(4) 0.8087(6) 0.065(3) Uani 1 d D .
C10A C 1.1102(15) 0.0727(3) 0.8207(7) 0.090(4) Uani 1 d DU .
H10B H 1.1820(15) 0.0577(3) 0.7829(7) 0.108 Uiso 1 calc R .
C11A C 1.0605(15) 0.0410(4) 0.8799(6) 0.089(4) Uani 1 d DU .
H11C H 0.9887(15) 0.0540(4) 0.9194(6) 0.107 Uiso 1 calc R .
H11D H 1.0975(15) 0.0059(4) 0.8819(6) 0.107 Uiso 1 calc R .
C12A C 1.0847(14) 0.2304(4) 0.6436(7) 0.073(4) Uani 1 d D .
C13A C 1.1382(14) 0.1201(3) 0.6573(6) 0.079(4) Uani 1 d D .
C14A C 1.2932(14) 0.1045(4) 0.6320(7) 0.086(4) Uani 1 d D .
C15A C 1.2713(14) 0.0819(3) 0.5535(6) 0.091(4) Uani 1 d D .
H15B H 1.3559(14) 0.0686(3) 0.5205(6) 0.109 Uiso 1 calc R .
C16A C 1.1010(14) 0.0837(3) 0.5373(7) 0.088(4) Uani 1 d D .
C17A C 1.0037(18) 0.0690(4) 0.4603(7) 0.075(3) Uani 1 d D .
C18A C 1.0365(14) 0.0270(3) 0.3345(6) 0.082(3) Uani 1 d D .
H18D H 1.1216(14) 0.0090(3) 0.3038(6) 0.123 Uiso 1 calc R .
H18E H 0.9971(14) 0.0577(3) 0.3056(6) 0.123 Uiso 1 calc R .
H18F H 0.9428(14) 0.0033(3) 0.3435(6) 0.123 Uiso 1 calc R .
C19A C 0.8329(11) 0.1137(3) 0.6109(6) 0.084(4) Uani 1 d D .
H19D H 0.7737(11) 0.1036(3) 0.5625(6) 0.126 Uiso 1 calc R .
H19E H 0.8059(11) 0.1499(3) 0.6239(6) 0.126 Uiso 1 calc R .
H19F H 0.7988(11) 0.0909(3) 0.6541(6) 0.126 Uiso 1 calc R .

loop_
_atom_type_symbol
_atom_type_description
_atom_type_scat_dispersion_real
_atom_type_scat_dispersion_imag
_atom_type_scat_source
C C 0.0181 0.0091 'International Tables Vol C Tables 4.2.6.8 and 6.1.1.4'
H H 0.0000 0.0000 'International Tables Vol C Tables 4.2.6.8 and 6.1.1.4'
N N 0.0311 0.0180 'International Tables Vol C Tables 4.2.6.8 and 6.1.1.4'
O O 0.0492 0.0322 'International Tables Vol C Tables 4.2.6.8 and 6.1.1.4'

loop_
_geom_angle_atom_site_label_1
_geom_angle_atom_site_label_2
_geom_angle_atom_site_label_3
_geom_angle
_geom_angle_site_symmetry_1
_geom_angle_site_symmetry_3
_geom_angle_publ_flag
C17 O3 C18 113.3(9) . . ?
C9 N1 C1 115.4(9) . . ?
C13 N3 C16 107.4(8) . . ?
C13 N3 C19 127.2(9) . . ?
C16 N3 C19 125.2(8) . . ?
N1 C1 C6 126.5(10) . . ?
N1 C1 C2 111.5(11) . . ?
C6 C1 C2 121.9(9) . . ?
C3 C2 C1 118.0(10) . . ?
C2 C3 C4 121.6(11) . . ?
C3 C4 C5 120.4(10) . . ?
C4 C5 C6 119.7(10) . . ?
C1 C6 C5 118.4(10) . . ?
C1 C6 C7 115.7(9) . . ?
C5 C6 C7 125.9(10) . . ?
C8 C7 C6 118.5(10) . . ?
C8 C7 C12 123.7(10) . . ?
C6 C7 C12 117.7(8) . . ?
C7 C8 C9 122.1(10) . . ?
C7 C8 C13 116.5(10) . . ?
C9 C8 C13 121.1(9) . . ?
N1 C9 C8 121.3(9) . . ?
N1 C9 C10 119.2(11) . . ?
C8 C9 C10 119.4(11) . . ?
C11 C10 C9 120.3(13) . . ?
N2 C12 C7 177.4(12) . . ?
N3 C13 C14 109.4(8) . . ?
N3 C13 C8 122.3(9) . . ?
C14 C13 C8 128.2(7) . . ?
O1 C14 C13 129.8(9) . . ?
O1 C14 C15 121.1(10) . . ?
C13 C14 C15 109.0(8) . . ?
C16 C15 C14 103.7(9) . . ?
C15 C16 N3 110.3(8) . . ?
C15 C16 C17 127.8(11) . . ?
N3 C16 C17 121.7(10) . . ?
O2 C17 O3 127.5(11) . . ?
O2 C17 C16 125.2(12) . . ?
O3 C17 C16 107.2(10) . . ?
C17A O3A C18A 114.8(8) . . ?
C9A N1A C1A 115.9(8) . . ?
C13A N3A C16A 106.5(8) . . ?
C13A N3A C19A 124.2(10) . . ?
C16A N3A C19A 128.4(8) . . ?
N1A C1A C6A 123.7(9) . . ?
N1A C1A C2A 113.6(9) . . ?
C6A C1A C2A 122.4(9) . . ?
C3A C2A C1A 118.1(10) . . ?
C2A C3A C4A 120.4(10) . . ?
C5A C4A C3A 121.4(10) . . ?
C4A C5A C6A 120.5(10) . . ?
C7A C6A C5A 125.8(10) . . ?
C7A C6A C1A 116.9(8) . . ?
C5A C6A C1A 117.0(10) . . ?
C8A C7A C6A 120.4(10) . . ?
C8A C7A C12A 121.5(10) . . ?
C6A C7A C12A 118.0(8) . . ?
C7A C8A C9A 118.5(9) . . ?
C7A C8A C13A 116.0(9) . . ?
C9A C8A C13A 125.4(8) . . ?
N1A C9A C8A 123.9(8) . . ?
N1A C9A C10A 118.0(9) . . ?
C8A C9A C10A 118.0(10) . . ?
C11A C10A C9A 127.1(12) . . ?
N2A C12A C7A 179.6(12) . . ?
C14A C13A N3A 109.8(9) . . ?
C14A C13A C8A 131.7(9) . . ?
N3A C13A C8A 118.2(10) . . ?
O1A C14A C13A 131.3(10) . . ?
O1A C14A C15A 121.2(10) . . ?
C13A C14A C15A 107.5(8) . . ?
C16A C15A C14A 105.8(10) . . ?
C15A C16A N3A 110.3(9) . . ?
C15A C16A C17A 129.6(11) . . ?
N3A C16A C17A 119.6(9) . . ?
O2A C17A O3A 126.6(11) . . ?
O2A C17A C16A 125.1(12) . . ?
O3A C17A C16A 107.8(10) . . ?

loop_
_geom_bond_atom_site_label_1
_geom_bond_atom_site_label_2
_geom_bond_distance
_geom_bond_site_symmetry_2
_geom_bond_publ_flag
O1 C14 1.339(10) . ?
O2 C17 1.200(12) . ?
O3 C17 1.350(13) . ?
O3 C18 1.491(10) . ?
N1 C9 1.367(12) . ?
N1 C1 1.389(10) . ?
N2 C12 1.124(12) . ?
N3 C13 1.336(9) . ?
N3 C16 1.395(11) . ?
N3 C19 1.481(11) . ?
C1 C6 1.396(12) . ?
C1 C2 1.442(13) . ?
C2 C3 1.369(12) . ?
C3 C4 1.403(13) . ?
C4 C5 1.408(13) . ?
C5 C6 1.419(11) . ?
C6 C7 1.436(12) . ?
C7 C8 1.369(10) . ?
C7 C12 1.471(13) . ?
C8 C9 1.410(13) . ?
C8 C13 1.521(12) . ?
C9 C10 1.466(11) . ?
C10 C11 1.323(14) . ?
C13 C14 1.363(12) . ?
C14 C15 1.429(11) . ?
C15 C16 1.379(12) . ?
C16 C17 1.515(13) . ?
O1A C14A 1.339(10) . ?
O2A C17A 1.159(12) . ?
O3A C17A 1.327(12) . ?
O3A C18A 1.477(10) . ?
N1A C9A 1.349(11) . ?
N1A C1A 1.396(9) . ?
N2A C12A 1.121(12) . ?
N3A C13A 1.380(10) . ?
N3A C16A 1.381(12) . ?
N3A C19A 1.468(11) . ?
C1A C6A 1.423(11) . ?
C1A C2A 1.438(12) . ?
C2A C3A 1.374(11) . ?
C3A C4A 1.413(12) . ?
C4A C5A 1.396(13) . ?
C5A C6A 1.413(11) . ?
C6A C7A 1.409(12) . ?
C7A C8A 1.383(10) . ?
C7A C12A 1.458(13) . ?
C8A C9A 1.425(12) . ?
C8A C13A 1.501(12) . ?
C9A C10A 1.456(11) . ?
C10A C11A 1.329(12) . ?
C13A C14A 1.352(13) . ?
C14A C15A 1.434(12) . ?
C15A C16A 1.363(12) . ?
C16A C17A 1.530(12) . ?
